data_4345288
loop_
_publ_author_name
'Lin, Jian'
'Fu, Zhixing'
'Zhang, Jiaxu'
'Zhu, Yujia'
'Hu, Dandan'
'Li, Dongsheng'
'Wu, Tao'

_publ_section_title
;
 Substituent-Modulated Assembly Formation: An Approach to Enhancing the
 Photostability of Photoelectric-Sensitive Chalcogenide-Based Ion-Pair
 Hybrids.
;
_journal_issue 6
_journal_name_full 'Inorganic chemistry'
_journal_page_first 3119
_journal_page_last 3122
_journal_paper_doi 10.1021/acs.inorgchem.6b03061
_journal_volume 56
_journal_year 2017
_chemical_formula_moiety (Ge4S10)(C18N2H26)2
_chemical_formula_sum 'C36 H52 Ge4 N4 S10'
_chemical_formula_weight 1151.78
_chemical_name_systematic
; 
 T2@n-BV  
;
_space_group_IT_number 86
_symmetry_cell_setting tetragonal
_symmetry_space_group_name_Hall '-P 4bc'
_symmetry_space_group_name_H-M 'P 42/n :2'
_atom_sites_solution_hydrogens geom
_atom_sites_solution_primary direct
_atom_sites_solution_secondary difmap
_audit_creation_method SHELXL-97
_cell_angle_alpha 90.00
_cell_angle_beta 90.00
_cell_angle_gamma 90.00
_cell_formula_units_Z 2
_cell_length_a 16.0719(6)
_cell_length_b 16.0719(6)
_cell_length_c 9.5961(9)
_cell_measurement_reflns_used 686
_cell_measurement_temperature 298(1)
_cell_measurement_theta_max 20.8260
_cell_measurement_theta_min 3.3260
_cell_volume 2478.7(3)
_computing_structure_refinement 'SHELXL-97 (Sheldrick, 1997)'
_computing_structure_solution 'SHELXS-97 (Sheldrick, 1990)'
_diffrn_ambient_temperature 298(1)
_diffrn_measured_fraction_theta_full 0.998
_diffrn_measured_fraction_theta_max 0.998
_diffrn_measurement_device_type 'Xcalibur, Atlas, Gemini'
_diffrn_radiation_monochromator graphite
_diffrn_radiation_source 'fine-focus sealed tube'
_diffrn_radiation_type MoK\a
_diffrn_radiation_wavelength 0.71073
_diffrn_reflns_av_R_equivalents 0.1012
_diffrn_reflns_av_sigmaI/netI 0.1437
_diffrn_reflns_limit_h_max 15
_diffrn_reflns_limit_h_min -19
_diffrn_reflns_limit_k_max 18
_diffrn_reflns_limit_k_min -16
_diffrn_reflns_limit_l_max 11
_diffrn_reflns_limit_l_min -8
_diffrn_reflns_number 6832
_diffrn_reflns_theta_full 25.00
_diffrn_reflns_theta_max 25.00
_diffrn_reflns_theta_min 2.78
_exptl_absorpt_coefficient_mu 2.853
_exptl_absorpt_correction_T_max 1.00000
_exptl_absorpt_correction_T_min 0.80640
_exptl_absorpt_correction_type multi-scan
_exptl_absorpt_process_details SADABS
_exptl_crystal_colour brown
_exptl_crystal_density_diffrn 1.543
_exptl_crystal_density_method 'not measured'
_exptl_crystal_description pillar
_exptl_crystal_F_000 1168
_exptl_crystal_size_max 0.15
_exptl_crystal_size_mid 0.05
_exptl_crystal_size_min 0.05
_refine_diff_density_max 0.851
_refine_diff_density_min -0.488
_refine_diff_density_rms 0.091
_refine_ls_extinction_method none
_refine_ls_goodness_of_fit_ref 0.930
_refine_ls_hydrogen_treatment mixed
_refine_ls_matrix_type full
_refine_ls_number_parameters 124
_refine_ls_number_reflns 2189
_refine_ls_number_restraints 41
_refine_ls_restrained_S_all 0.953
_refine_ls_R_factor_all 0.1865
_refine_ls_R_factor_gt 0.0718
_refine_ls_shift/su_max 0.000
_refine_ls_shift/su_mean 0.000
_refine_ls_structure_factor_coef Fsqd
_refine_ls_weighting_details 'calc w=1/[\s^2^(Fo^2^)+(0.0616P)^2^+0.0000P] where P=(Fo^2^+2Fc^2^)/3'
_refine_ls_weighting_scheme calc
_refine_ls_wR_factor_gt 0.1442
_refine_ls_wR_factor_ref 0.1816
_reflns_number_gt 947
_reflns_number_total 2189
_reflns_threshold_expression >2sigma(I)
_cod_data_source_file ic6b03061_si_001.cif
_cod_data_source_block 5
_cod_depositor_comments
;
The following automatic conversions were performed:

'_symmetry_cell_setting' value 'Tetragonal' changed to 'tetragonal'
according to
/home/data/users/saulius/crontab/automatic-downloads/rss-feeds/ACS/lib/dictionaries/cif_core.dic
dictionary named 'cif_core.dic' version 2.4.2 from 2011-04-26.

Automatic conversion script
Id: cif_fix_values 4973 2017-02-22 13:04:09Z antanas 

 Adding full bibliography for 4345284--4345290.cif.
;
_cod_original_sg_symbol_H-M P42/n
_cod_database_code 4345288

loop_
_symmetry_equiv_pos_as_xyz
'x, y, z'
'-y, x+1/2, z+1/2'
'-x+1/2, -y+1/2, z'
'y+1/2, -x, z+1/2'
'-x, -y, -z'
'y, -x-1/2, -z-1/2'
'x-1/2, y-1/2, -z'
'-y-1/2, x, -z-1/2'

loop_
_atom_site_label
_atom_site_type_symbol
_atom_site_fract_x
_atom_site_fract_y
_atom_site_fract_z
_atom_site_U_iso_or_equiv
_atom_site_adp_type
_atom_site_occupancy
_atom_site_symmetry_multiplicity
_atom_site_calc_flag
_atom_site_refinement_flags
Ge1 Ge 0.15113(6) 0.19613(6) 0.88654(9) 0.0634(4) Uani 1 1 d .
S3 S 0.20927(16) 0.09467(15) 0.7571(3) 0.0683(8) Uani 1 1 d .
S2 S 0.2500 0.2500 1.0241(3) 0.0626(10) Uani 1 2 d S
S1 S 0.05433(16) 0.14867(17) 1.0177(3) 0.0734(9) Uani 1 1 d .
C3 C 0.0287(7) -0.0006(8) 0.4390(11) 0.081(3) Uani 1 1 d .
N1 N 0.1404(7) -0.0064(7) 0.2210(10) 0.092(3) Uani 1 1 d DU
C4 C 0.0185(8) -0.0548(8) 0.3279(13) 0.102(4) Uani 1 1 d .
H4 H -0.0277 -0.0917 0.3263 0.122 Uiso 1 1 calc R
C5 C 0.0750(8) -0.0557(9) 0.2194(13) 0.103(4) Uani 1 1 d .
H5 H 0.0666 -0.0922 0.1429 0.124 Uiso 1 1 calc R
C1 C 0.1517(8) 0.0487(8) 0.3245(14) 0.099(4) Uani 1 1 d .
H1 H 0.1975 0.0860 0.3226 0.119 Uiso 1 1 calc R
C2 C 0.0966(8) 0.0503(8) 0.4322(14) 0.102(4) Uani 1 1 d .
H2 H 0.1058 0.0887 0.5059 0.123 Uiso 1 1 calc R
C6 C 0.2009(8) -0.0085(8) 0.1024(12) 0.127(4) Uani 1 1 d DU
H6A H 0.1690 -0.0169 0.0152 0.152 Uiso 1 1 calc R
H6B H 0.2278 0.0468 0.0961 0.152 Uiso 1 1 calc R
C9 C 0.3648(10) -0.1758(11) 0.1903(18) 0.200(7) Uani 1 1 d DU
H9A H 0.3672 -0.1853 0.0895 0.300 Uiso 1 1 calc R
H9B H 0.3601 -0.2294 0.2386 0.300 Uiso 1 1 calc R
H9C H 0.4155 -0.1474 0.2208 0.300 Uiso 1 1 calc R
C8 C 0.2908(12) -0.1232(11) 0.2241(19) 0.218(8) Uani 1 1 d DU
H8A H 0.2436 -0.1595 0.2503 0.261 Uiso 1 1 calc R
H8B H 0.3039 -0.0873 0.3050 0.261 Uiso 1 1 calc R
C7 C 0.2669(10) -0.0719(11) 0.1078(18) 0.195(6) Uani 1 1 d DU
H7A H 0.2539 -0.1112 0.0315 0.234 Uiso 1 1 calc R
H7B H 0.3184 -0.0426 0.0793 0.234 Uiso 1 1 calc R

loop_
_atom_site_aniso_label
_atom_site_aniso_U_11
_atom_site_aniso_U_22
_atom_site_aniso_U_33
_atom_site_aniso_U_23
_atom_site_aniso_U_13
_atom_site_aniso_U_12
Ge1 0.0641(8) 0.0729(9) 0.0531(6) 0.0038(5) 0.0014(5) -0.0058(6)
S3 0.0795(19) 0.0640(18) 0.0615(15) 0.0027(13) 0.0021(13) -0.0040(14)
S2 0.063(3) 0.081(3) 0.0440(18) 0.000 0.000 -0.004(2)
S1 0.0639(19) 0.091(2) 0.0654(16) 0.0088(14) 0.0083(13) -0.0157(15)
C3 0.060(9) 0.103(10) 0.079(8) 0.001(7) -0.016(6) 0.002(7)
N1 0.096(6) 0.097(6) 0.082(6) 0.018(5) -0.011(5) 0.003(5)
C4 0.087(9) 0.131(11) 0.088(8) -0.026(8) -0.016(7) -0.020(8)
C5 0.081(9) 0.144(13) 0.085(8) -0.034(8) -0.010(7) -0.007(9)
C1 0.085(9) 0.119(11) 0.093(9) 0.009(9) 0.000(8) -0.023(8)
C2 0.102(11) 0.110(11) 0.094(9) -0.006(8) -0.013(8) -0.011(9)
C6 0.138(8) 0.141(8) 0.102(7) -0.003(7) 0.025(6) -0.007(6)
C9 0.180(10) 0.200(10) 0.221(11) 0.003(8) 0.007(8) 0.005(8)
C8 0.214(11) 0.213(11) 0.226(11) 0.018(8) -0.001(9) 0.033(8)
C7 0.179(9) 0.215(10) 0.192(10) 0.012(8) 0.043(8) 0.034(7)

loop_
_atom_type_symbol
_atom_type_description
_atom_type_scat_dispersion_real
_atom_type_scat_dispersion_imag
_atom_type_scat_source
C C 0.0033 0.0016 'International Tables Vol C Tables 4.2.6.8 and 6.1.1.4'
H H 0.0000 0.0000 'International Tables Vol C Tables 4.2.6.8 and 6.1.1.4'
N N 0.0061 0.0033 'International Tables Vol C Tables 4.2.6.8 and 6.1.1.4'
S S 0.1246 0.1234 'International Tables Vol C Tables 4.2.6.8 and 6.1.1.4'
Ge Ge 0.1547 1.8001 'International Tables Vol C Tables 4.2.6.8 and 6.1.1.4'

loop_
_geom_angle_atom_site_label_1
_geom_angle_atom_site_label_2
_geom_angle_atom_site_label_3
_geom_angle
_geom_angle_site_symmetry_1
_geom_angle_site_symmetry_3
S1 Ge1 S2 107.86(9) . .
S1 Ge1 S3 107.97(10) . 6_567
S2 Ge1 S3 112.78(8) . 6_567
S1 Ge1 S3 111.56(11) . .
S2 Ge1 S3 108.09(8) . .
S3 Ge1 S3 108.63(6) 6_567 .
Ge1 S3 Ge1 109.08(11) 8_657 .
Ge1 S2 Ge1 107.78(12) . 3
C2 C3 C4 115.7(11) . .
C2 C3 C3 121.6(15) . 5_556
C4 C3 C3 122.6(15) . 5_556
C5 N1 C1 120.8(11) . .
C5 N1 C6 119.7(12) . .
C1 N1 C6 119.4(12) . .
C5 C4 C3 120.5(11) . .
N1 C5 C4 120.7(11) . .
N1 C1 C2 119.2(12) . .
C1 C2 C3 123.0(12) . .
C7 C6 N1 117.2(11) . .
C7 C8 C9 111.6(16) . .
C8 C7 C6 128.0(15) . .

loop_
_geom_bond_atom_site_label_1
_geom_bond_atom_site_label_2
_geom_bond_distance
_geom_bond_site_symmetry_2
Ge1 S1 2.142(3) .
Ge1 S2 2.2398(19) .
Ge1 S3 2.244(3) 6_567
Ge1 S3 2.253(3) .
S3 Ge1 2.244(3) 8_657
S2 Ge1 2.2398(19) 3
C3 C2 1.366(15) .
C3 C4 1.387(14) .
C3 C3 1.49(2) 5_556
N1 C5 1.316(13) .
N1 C1 1.342(14) .
N1 C6 1.497(8) .
C4 C5 1.381(15) .
C1 C2 1.360(14) .
C6 C7 1.471(9) .
C9 C8 1.495(9) .
C8 C7 1.440(9) .
